data_4516563
loop_
_publ_author_name
'Wardana, Fendi Y.'
'Ng, Seik-Weng'
'Wibowo, Arief C.'

_publ_section_title
;
 The Lead Coordination Polymers Containing Pyrazine-2,3-Dicarboxylic Acid:
 Rapid Structural Transformations and Cation Exchange
;
_journal_issue 12
_journal_name_full 'Crystal Growth &amp; Design'
_journal_page_first 5930
_journal_paper_doi 10.1021/acs.cgd.5b01392
_journal_volume 15
_journal_year 2015
_chemical_formula_moiety 'Pb (H2 O) (C6 H2 N2 O4)'
_chemical_formula_sum 'C6 H4 N2 O5 Pb'
_chemical_formula_weight 391.30
_space_group_IT_number 61
_space_group_name_Hall '-P 2ac 2ab'
_space_group_name_H-M_alt 'P b c a'
_symmetry_cell_setting orthorhombic
_symmetry_space_group_name_Hall '-P 2ac 2ab'
_symmetry_space_group_name_H-M 'P b c a'
_atom_sites_solution_hydrogens geom
_atom_sites_solution_primary direct
_atom_sites_solution_secondary difmap
_audit_creation_method SHELXL-97
_cell_angle_alpha 90.00
_cell_angle_beta 90.00
_cell_angle_gamma 90.00
_cell_formula_units_Z 8
_cell_length_a 9.2624(9)
_cell_length_b 12.0268(9)
_cell_length_c 13.9430(8)
_cell_measurement_reflns_used 1455
_cell_measurement_temperature 100(2)
_cell_measurement_theta_max 27.5670
_cell_measurement_theta_min 3.3730
_cell_volume 1553.2(2)
_computing_structure_refinement 'SHELXL-97 (Sheldrick, 2008)'
_computing_structure_solution 'SHELXS-97 (Sheldrick, 2008)'
_diffrn_ambient_temperature 100(2)
_diffrn_detector_area_resol_mean 10.4041
_diffrn_measured_fraction_theta_full 0.999
_diffrn_measured_fraction_theta_max 0.999
_diffrn_measurement_device_type 'Agilent SuperNova diffractometer'
_diffrn_measurement_method \w-scan
_diffrn_radiation_monochromator graphite
_diffrn_radiation_source 'fine-focus sealed tube'
_diffrn_radiation_type MoK\a
_diffrn_radiation_wavelength 0.71073
_diffrn_reflns_av_R_equivalents 0.0538
_diffrn_reflns_av_sigmaI/netI 0.0642
_diffrn_reflns_limit_h_max 7
_diffrn_reflns_limit_h_min -12
_diffrn_reflns_limit_k_max 13
_diffrn_reflns_limit_k_min -15
_diffrn_reflns_limit_l_max 12
_diffrn_reflns_limit_l_min -18
_diffrn_reflns_number 5329
_diffrn_reflns_theta_full 27.56
_diffrn_reflns_theta_max 27.56
_diffrn_reflns_theta_min 2.92
_exptl_absorpt_coefficient_mu 21.722
_exptl_absorpt_correction_T_max 0.532
_exptl_absorpt_correction_T_min 0.175
_exptl_absorpt_correction_type gaussian
_exptl_absorpt_process_details 'CrysAlis PRO (Agilent, 2014)'
_exptl_crystal_colour colorless
_exptl_crystal_density_diffrn 3.347
_exptl_crystal_density_method 'not measured'
_exptl_crystal_description prism
_exptl_crystal_F_000 1408
_exptl_crystal_size_max 0.20
_exptl_crystal_size_mid 0.05
_exptl_crystal_size_min 0.02
_refine_diff_density_max 2.560
_refine_diff_density_min -2.150
_refine_diff_density_rms 0.330
_refine_ls_extinction_method none
_refine_ls_goodness_of_fit_ref 1.036
_refine_ls_hydrogen_treatment constr
_refine_ls_matrix_type full
_refine_ls_number_parameters 127
_refine_ls_number_reflns 1790
_refine_ls_number_restraints 78
_refine_ls_restrained_S_all 1.021
_refine_ls_R_factor_all 0.0542
_refine_ls_R_factor_gt 0.0351
_refine_ls_shift/su_max 0.001
_refine_ls_shift/su_mean 0.001
_refine_ls_structure_factor_coef Fsqd
_refine_ls_weighting_details 'calc w=1/[\s^2^(Fo^2^)+(0.0281P)^2^] where P=(Fo^2^+2Fc^2^)/3'
_refine_ls_weighting_scheme calc
_refine_ls_wR_factor_gt 0.0738
_refine_ls_wR_factor_ref 0.0847
_reflns_number_gt 1338
_reflns_number_total 1790
_reflns_threshold_expression I>2\s(I)
_cod_data_source_file cg5b01392_si_003.cif
_cod_data_source_block pb
_cod_database_code 4516563

loop_
_symmetry_equiv_pos_as_xyz
'x, y, z'
'-x+1/2, -y, z+1/2'
'-x, y+1/2, -z+1/2'
'x+1/2, -y+1/2, -z'
'-x, -y, -z'
'x-1/2, y, -z-1/2'
'x, -y-1/2, z-1/2'
'-x-1/2, y-1/2, z'

loop_
_atom_site_label
_atom_site_type_symbol
_atom_site_fract_x
_atom_site_fract_y
_atom_site_fract_z
_atom_site_U_iso_or_equiv
_atom_site_adp_type
_atom_site_occupancy
_atom_site_symmetry_multiplicity
_atom_site_calc_flag
_atom_site_refinement_flags
Pb1 Pb 0.64271(4) 0.13798(3) 0.42835(2) 0.01026(13) Uani 1 1 d .
O1 O 0.5167(7) 0.3154(5) 0.4127(4) 0.0132(14) Uani 1 1 d U
O2 O 0.5001(8) 0.4651(5) 0.3193(4) 0.0168(14) Uani 1 1 d U
O3 O 0.5478(7) 0.5244(5) 0.0987(4) 0.0155(14) Uani 1 1 d U
O4 O 0.3481(7) 0.4281(5) 0.1319(4) 0.0136(14) Uani 1 1 d U
O1w O 0.8870(7) 0.1259(5) 0.4270(4) 0.0150(15) Uani 1 1 d U
H11 H 0.9186 0.1329 0.4831 0.023 Uiso 1 1 d R
H12 H 0.9118 0.0637 0.4051 0.023 Uiso 1 1 d R
N2 N 0.6453(8) 0.2927(6) 0.0841(4) 0.0071(15) Uani 1 1 d U
N1 N 0.6559(8) 0.2070(6) 0.2672(5) 0.0115(16) Uani 1 1 d U
C1 C 0.5266(11) 0.3672(7) 0.3336(6) 0.014(2) Uani 1 1 d U
C2 C 0.5857(10) 0.3022(7) 0.2495(6) 0.0112(18) Uani 1 1 d U
C3 C 0.5734(10) 0.3424(7) 0.1558(6) 0.0108(18) Uani 1 1 d U
C4 C 0.4805(10) 0.4391(6) 0.1277(5) 0.0095(18) Uani 1 1 d U
C5 C 0.7174(10) 0.1971(7) 0.1029(6) 0.0091(17) Uani 1 1 d U
H5 H 0.7662 0.1593 0.0527 0.011 Uiso 1 1 calc R
C6 C 0.7204(11) 0.1544(7) 0.1949(6) 0.0143(19) Uani 1 1 d U
H4 H 0.7693 0.0863 0.2067 0.017 Uiso 1 1 calc R

loop_
_atom_site_aniso_label
_atom_site_aniso_U_11
_atom_site_aniso_U_22
_atom_site_aniso_U_33
_atom_site_aniso_U_23
_atom_site_aniso_U_13
_atom_site_aniso_U_12
Pb1 0.0121(2) 0.01050(19) 0.00819(18) -0.00064(12) -0.00051(14) -0.00080(14)
O1 0.016(3) 0.012(3) 0.011(2) -0.001(2) -0.001(2) 0.003(3)
O2 0.021(3) 0.016(3) 0.014(2) -0.001(2) -0.003(3) 0.006(3)
O3 0.017(3) 0.014(3) 0.016(2) 0.004(2) -0.005(3) 0.001(2)
O4 0.009(3) 0.014(3) 0.017(3) -0.001(2) 0.002(2) 0.000(2)
O1w 0.015(3) 0.019(3) 0.011(3) -0.004(2) -0.003(2) 0.012(2)
N2 0.003(3) 0.009(3) 0.010(3) -0.003(2) -0.001(3) -0.001(3)
N1 0.010(3) 0.014(3) 0.011(3) 0.002(3) 0.000(3) -0.002(3)
C1 0.014(4) 0.017(3) 0.012(3) 0.004(3) -0.001(3) 0.000(3)
C2 0.005(4) 0.012(3) 0.016(3) 0.003(3) 0.001(3) -0.001(3)
C3 0.008(4) 0.013(3) 0.012(3) -0.002(3) -0.005(3) 0.000(3)
C4 0.016(4) 0.007(3) 0.005(3) -0.005(3) -0.001(3) 0.007(3)
C5 0.009(4) 0.008(3) 0.010(3) -0.003(3) 0.003(3) 0.004(3)
C6 0.015(4) 0.014(3) 0.014(3) -0.002(3) 0.001(3) -0.001(3)

loop_
_atom_type_symbol
_atom_type_description
_atom_type_scat_dispersion_real
_atom_type_scat_dispersion_imag
_atom_type_scat_source
C C 0.0033 0.0016 'International Tables Vol C Tables 4.2.6.8 and 6.1.1.4'
H H 0.0000 0.0000 'International Tables Vol C Tables 4.2.6.8 and 6.1.1.4'
N N 0.0061 0.0033 'International Tables Vol C Tables 4.2.6.8 and 6.1.1.4'
O O 0.0106 0.0060 'International Tables Vol C Tables 4.2.6.8 and 6.1.1.4'
Pb Pb -3.3944 10.1111 'International Tables Vol C Tables 4.2.6.8 and 6.1.1.4'

loop_
_geom_angle_atom_site_label_1
_geom_angle_atom_site_label_2
_geom_angle_atom_site_label_3
_geom_angle
_geom_angle_site_symmetry_1
_geom_angle_site_symmetry_3
O3 Pb1 O1w 137.5(2) 3_645 .
O3 Pb1 N2 112.3(2) 3_645 7_566
O1w Pb1 N2 91.2(2) . 7_566
O3 Pb1 N1 95.3(2) 3_645 .
O1w Pb1 N1 87.9(2) . .
N2 Pb1 N1 138.6(2) 7_566 .
O3 Pb1 O1 98.0(2) 3_645 .
O1w Pb1 O1 122.2(2) . .
N2 Pb1 O1 77.0(2) 7_566 .
N1 Pb1 O1 68.8(2) . .
O3 Pb1 O4 53.1(2) 3_645 3_645
O1w Pb1 O4 84.5(2) . 3_645
N2 Pb1 O4 129.4(2) 7_566 3_645
N1 Pb1 O4 91.8(2) . 3_645
O1 Pb1 O4 144.64(19) . 3_645
O3 Pb1 O3 62.6(2) 3_645 7_566
O1w Pb1 O3 103.97(19) . 7_566
N2 Pb1 O3 61.9(2) 7_566 7_566
N1 Pb1 O3 157.1(2) . 7_566
O1 Pb1 O3 117.95(17) . 7_566
O4 Pb1 O3 70.37(16) 3_645 7_566
C1 O1 Pb1 118.2(5) . .
C4 O3 Pb1 99.1(6) . 3_655
C4 O4 Pb1 81.4(5) . 3_655
Pb1 O1w H11 109.5 . .
Pb1 O1w H12 109.5 . .
H11 O1w H12 109.5 . .
C3 N2 C5 118.5(7) . .
C3 N2 Pb1 122.1(5) . 7_565
C5 N2 Pb1 119.4(5) . 7_565
C6 N1 C2 118.9(7) . .
C6 N1 Pb1 124.6(6) . .
C2 N1 Pb1 116.4(5) . .
O2 C1 O1 127.0(8) . .
O2 C1 C2 116.4(7) . .
O1 C1 C2 116.5(7) . .
N1 C2 C3 120.5(8) . .
N1 C2 C1 118.3(7) . .
C3 C2 C1 121.1(8) . .
N2 C3 C2 120.1(8) . .
N2 C3 C4 115.8(7) . .
C2 C3 C4 124.0(8) . .
O4 C4 O3 126.2(8) . .
O4 C4 C3 118.3(8) . .
O3 C4 C3 115.4(8) . .
O4 C4 Pb1 72.3(5) . 3_655
O3 C4 Pb1 54.0(4) . 3_655
C3 C4 Pb1 169.4(7) . 3_655
N2 C5 C6 120.4(8) . .
N2 C5 H5 119.8 . .
C6 C5 H5 119.8 . .
N1 C6 C5 121.1(8) . .
N1 C6 H4 119.4 . .
C5 C6 H4 119.4 . .

loop_
_geom_bond_atom_site_label_1
_geom_bond_atom_site_label_2
_geom_bond_distance
_geom_bond_site_symmetry_2
Pb1 O1 2.442(6) .
Pb1 O3 2.263(6) 3_645
Pb1 O3 3.198(6) 7_566
Pb1 O4 2.662(6) 3_645
Pb1 O1w 2.268(7) .
Pb1 N1 2.398(6) .
Pb1 N2 2.326(6) 7_566
O1 C1 1.269(9) .
O2 C1 1.220(10) .
O3 C4 1.266(10) .
O3 Pb1 2.263(6) 3_655
O4 C4 1.235(10) .
O4 Pb1 2.662(6) 3_655
O1w H11 0.8400 .
O1w H12 0.8400 .
N2 C3 1.341(11) .
N2 C5 1.355(10) .
N2 Pb1 2.326(6) 7_565
N1 C6 1.332(11) .
N1 C2 1.339(11) .
C1 C2 1.513(12) .
C2 C3 1.397(11) .
C3 C4 1.499(11) .
C4 Pb1 2.763(8) 3_655
C5 C6 1.382(11) .
C5 H5 0.9500 .
C6 H4 0.9500 .

loop_
_geom_hbond_atom_site_label_D
_geom_hbond_atom_site_label_H
_geom_hbond_atom_site_label_A
_geom_hbond_distance_DH
_geom_hbond_distance_HA
_geom_hbond_distance_DA
_geom_hbond_angle_DHA
_geom_hbond_site_symmetry_A
O1w H11 O1 0.84 1.82 2.635(8) 162 4_556
O1w H12 O2 0.84 1.87 2.661(8) 156 8_755

loop_
_geom_torsion_atom_site_label_1
_geom_torsion_atom_site_label_2
_geom_torsion_atom_site_label_3
_geom_torsion_atom_site_label_4
_geom_torsion
_geom_torsion_site_symmetry_1
_geom_torsion_site_symmetry_4
O3 Pb1 O1 C1 -99.4(7) 3_645 .
O1w Pb1 O1 C1 66.3(7) . .
N2 Pb1 O1 C1 149.5(7) 7_566 .
N1 Pb1 O1 C1 -6.8(6) . .
O4 Pb1 O1 C1 -67.4(8) 3_645 .
O3 Pb1 O1 C1 -162.6(6) 7_566 .
O3 Pb1 N1 C6 -81.9(7) 3_645 .
O1w Pb1 N1 C6 55.7(7) . .
N2 Pb1 N1 C6 145.1(7) 7_566 .
O1 Pb1 N1 C6 -178.4(8) . .
O4 Pb1 N1 C6 -28.8(7) 3_645 .
O3 Pb1 N1 C6 -66.6(10) 7_566 .
O3 Pb1 N1 C2 94.2(6) 3_645 .
O1w Pb1 N1 C2 -128.2(6) . .
N2 Pb1 N1 C2 -38.8(8) 7_566 .
O1 Pb1 N1 C2 -2.4(6) . .
O4 Pb1 N1 C2 147.3(6) 3_645 .
O3 Pb1 N1 C2 109.5(7) 7_566 .
Pb1 O1 C1 O2 -162.2(8) . .
Pb1 O1 C1 C2 13.9(11) . .
C6 N1 C2 C3 3.6(13) . .
Pb1 N1 C2 C3 -172.7(7) . .
C6 N1 C2 C1 -173.7(8) . .
Pb1 N1 C2 C1 10.0(10) . .
O2 C1 C2 N1 160.3(9) . .
O1 C1 C2 N1 -16.3(13) . .
O2 C1 C2 C3 -16.9(14) . .
O1 C1 C2 C3 166.5(9) . .
C5 N2 C3 C2 6.6(13) . .
Pb1 N2 C3 C2 -175.7(6) 7_565 .
C5 N2 C3 C4 -172.4(8) . .
Pb1 N2 C3 C4 5.4(11) 7_565 .
N1 C2 C3 N2 -7.4(14) . .
C1 C2 C3 N2 169.7(8) . .
N1 C2 C3 C4 171.4(8) . .
C1 C2 C3 C4 -11.5(14) . .
Pb1 O4 C4 O3 -3.0(8) 3_655 .
Pb1 O4 C4 C3 179.4(7) 3_655 .
Pb1 O3 C4 O4 3.5(9) 3_655 .
Pb1 O3 C4 C3 -178.8(5) 3_655 .
N2 C3 C4 O4 110.3(9) . .
C2 C3 C4 O4 -68.6(11) . .
N2 C3 C4 O3 -67.7(10) . .
C2 C3 C4 O3 113.5(10) . .
N2 C3 C4 Pb1 -73(3) . 3_655
C2 C3 C4 Pb1 108(3) . 3_655
C3 N2 C5 C6 -2.2(13) . .
Pb1 N2 C5 C6 -180.0(7) 7_565 .
C2 N1 C6 C5 0.9(13) . .
Pb1 N1 C6 C5 176.8(7) . .
N2 C5 C6 N1 -1.6(14) . .
